data_1506002
loop_
_publ_author_name
'Zhang, Xin-Ran'
'Chao, Wei'
'Chuai, Yu-Tao'
'Ma, Yan'
'Hao, Rui'
'Zou, De-Chun'
'Wei, Yong-Ge'
'Wang, Yuan'

_publ_section_title
;
 A new N-type organic semiconductor synthesized by knoevenagel
 condensation of truxenone and ethyl cyanoacetate.
;
_journal_issue 12
_journal_name_full 'Organic letters'
_journal_page_first 2563
_journal_page_last 2566
_journal_paper_doi 10.1021/ol060756o
_journal_volume 8
_journal_year 2006
_chemical_formula_sum 'C42 H27 N3 O6'
_chemical_formula_weight 669.66
_chemical_name_systematic
; 
 ? 
;
_space_group_IT_number 14
_symmetry_cell_setting monoclinic
_symmetry_space_group_name_Hall '-P 2yn'
_symmetry_space_group_name_H-M 'P 1 21/n 1'
_atom_sites_solution_hydrogens geom
_atom_sites_solution_primary direct
_atom_sites_solution_secondary difmap
_audit_creation_method SHELXL-97
_cell_angle_alpha 90.00
_cell_angle_beta 93.98(3)
_cell_angle_gamma 90.00
_cell_formula_units_Z 4
_cell_length_a 9.4420(19)
_cell_length_b 14.643(3)
_cell_length_c 23.704(5)
_cell_measurement_reflns_used 23158
_cell_measurement_temperature 180(2)
_cell_measurement_theta_max 25.028
_cell_measurement_theta_min 3.395
_cell_volume 3269.4(12)
_computing_cell_refinement 'HKL Scalepack (Otwinowski & Minor, 1997)'
_computing_data_collection 'KappaCCD (Nonius B. V., 1998)'
_computing_data_reduction 'HKL Denzo (Otwinowski & Minor, 1997) & maXus (Mackay et al., 1998)'
_computing_molecular_graphics 'Bruker SHELXTL V5.1 (Sheldrick, 1998)'
_computing_publication_material 'SHELXL-97 (Sheldrick, 1997)'
_computing_structure_refinement 'SHELXL-97 (Sheldrick, 1997)'
_computing_structure_solution 'SHELXS-97 (Sheldrick, 1997)'
_diffrn_ambient_temperature 180(2)
_diffrn_detector_area_resol_mean 0.76
_diffrn_measured_fraction_theta_full 0.975
_diffrn_measured_fraction_theta_max 0.975
_diffrn_measurement_device_type 'NONIUS KappaCCD'
_diffrn_measurement_method CCD
_diffrn_radiation_monochromator graphite
_diffrn_radiation_source 'fine-focus sealed tube'
_diffrn_radiation_type MoK\a
_diffrn_radiation_wavelength 0.71073
_diffrn_reflns_av_R_equivalents 0.1676
_diffrn_reflns_av_sigmaI/netI 0.2249
_diffrn_reflns_limit_h_max 11
_diffrn_reflns_limit_h_min -10
_diffrn_reflns_limit_k_max 17
_diffrn_reflns_limit_k_min -16
_diffrn_reflns_limit_l_max 28
_diffrn_reflns_limit_l_min -28
_diffrn_reflns_number 33329
_diffrn_reflns_theta_full 25.00
_diffrn_reflns_theta_max 25.00
_diffrn_reflns_theta_min 3.45
_exptl_absorpt_coefficient_mu 0.092
_exptl_absorpt_correction_T_max 0.9954
_exptl_absorpt_correction_T_min 0.9684
_exptl_crystal_colour red
_exptl_crystal_density_diffrn 1.361
_exptl_crystal_density_method 'not measured'
_exptl_crystal_description 'thin plate'
_exptl_crystal_F_000 1392
_exptl_crystal_size_max 0.35
_exptl_crystal_size_mid 0.30
_exptl_crystal_size_min 0.05
_refine_diff_density_max 0.211
_refine_diff_density_min -0.225
_refine_diff_density_rms 0.045
_refine_ls_extinction_method none
_refine_ls_goodness_of_fit_ref 0.865
_refine_ls_hydrogen_treatment constr
_refine_ls_matrix_type full
_refine_ls_number_parameters 473
_refine_ls_number_reflns 5629
_refine_ls_number_restraints 0
_refine_ls_restrained_S_all 0.865
_refine_ls_R_factor_all 0.2092
_refine_ls_R_factor_gt 0.0592
_refine_ls_shift/su_max 0.001
_refine_ls_shift/su_mean 0.000
_refine_ls_structure_factor_coef Fsqd
_refine_ls_weighting_details 'calc w=1/[\s^2^(Fo^2^)+(0.0414P)^2^+0.0000P] where P=(Fo^2^+2Fc^2^)/3'
_refine_ls_weighting_scheme calc
_refine_ls_wR_factor_gt 0.0884
_refine_ls_wR_factor_ref 0.1152
_reflns_number_gt 2203
_reflns_number_total 5629
_reflns_threshold_expression >2sigma(I)
_cod_data_source_file ol060756osi20060328_110917.cif
_cod_data_source_block last
_cod_original_cell_volume 3269.3(11)
_cod_original_sg_symbol_H-M 'P 2(1)/n'
_cod_database_code 1506002

loop_
_symmetry_equiv_pos_as_xyz
'x, y, z'
'-x+1/2, y+1/2, -z+1/2'
'-x, -y, -z'
'x-1/2, -y-1/2, z-1/2'

loop_
_atom_site_label
_atom_site_type_symbol
_atom_site_fract_x
_atom_site_fract_y
_atom_site_fract_z
_atom_site_U_iso_or_equiv
_atom_site_adp_type
_atom_site_occupancy
_atom_site_symmetry_multiplicity
_atom_site_calc_flag
_atom_site_refinement_flags
_atom_site_disorder_assembly
_atom_site_disorder_group
O4 O 0.5212(3) 0.89447(14) 0.27013(11) 0.0583(8) Uani 1 1 d . B .
O5 O 0.2586(3) 0.54805(17) 0.43125(11) 0.0692(8) Uani 1 1 d . . .
O6 O 0.2320(3) 0.61572(16) 0.34642(12) 0.0557(8) Uani 1 1 d . . .
N2 N 0.7451(3) 0.97999(19) 0.11075(14) 0.0537(9) Uani 1 1 d . . .
N3 N 0.5161(4) 0.6595(2) 0.50867(14) 0.0632(10) Uani 1 1 d . . .
C1 C 0.3521(3) 0.49745(19) 0.18524(15) 0.0301(9) Uani 1 1 d . A .
C2 C 0.4364(3) 0.57608(19) 0.20815(14) 0.0299(9) Uani 1 1 d . . .
C3 C 0.4508(3) 0.5673(2) 0.26797(14) 0.0300(9) Uani 1 1 d . . .
C4 C 0.4036(3) 0.4748(2) 0.28197(15) 0.0302(9) Uani 1 1 d . . .
C5 C 0.4152(3) 0.4270(2) 0.33275(15) 0.0386(9) Uani 1 1 d . . .
H5 H 0.4539 0.4556 0.3663 0.046 Uiso 1 1 calc R . .
C6 C 0.3692(4) 0.3367(2) 0.33378(16) 0.0454(10) Uani 1 1 d . . .
H6 H 0.3763 0.3035 0.3683 0.054 Uiso 1 1 calc R . .
C7 C 0.3136(4) 0.2954(2) 0.28504(17) 0.0448(10) Uani 1 1 d . . .
H7 H 0.2812 0.2341 0.2867 0.054 Uiso 1 1 calc R . .
C8 C 0.3035(3) 0.3407(2) 0.23346(15) 0.0394(10) Uani 1 1 d . . .
H8 H 0.2656 0.3111 0.2001 0.047 Uiso 1 1 calc R . .
C9 C 0.3506(3) 0.4311(2) 0.23202(14) 0.0303(9) Uani 1 1 d . . .
C10 C 0.6335(3) 0.7845(2) 0.17837(14) 0.0345(9) Uani 1 1 d . . .
C11 C 0.5764(3) 0.7159(2) 0.21635(15) 0.0318(9) Uani 1 1 d . . .
C12 C 0.5081(3) 0.6463(2) 0.18216(14) 0.0317(9) Uani 1 1 d . . .
C13 C 0.5549(3) 0.6579(2) 0.12444(14) 0.0324(9) Uani 1 1 d . . .
C14 C 0.5449(4) 0.6012(2) 0.07770(15) 0.0403(10) Uani 1 1 d . . .
H14 H 0.4883 0.5476 0.0777 0.048 Uiso 1 1 calc R . .
C15 C 0.6180(4) 0.6231(2) 0.03075(15) 0.0442(10) Uani 1 1 d . . .
H15 H 0.6113 0.5837 -0.0012 0.053 Uiso 1 1 calc R . .
C16 C 0.7004(4) 0.7011(2) 0.02941(15) 0.0471(10) Uani 1 1 d . . .
H16 H 0.7495 0.7151 -0.0032 0.057 Uiso 1 1 calc R . .
C17 C 0.7110(4) 0.7589(2) 0.07615(15) 0.0428(10) Uani 1 1 d . . .
H17 H 0.7675 0.8126 0.0756 0.051 Uiso 1 1 calc R . .
C18 C 0.6389(3) 0.7380(2) 0.12338(15) 0.0349(9) Uani 1 1 d . . .
C19 C 0.5443(4) 0.64549(18) 0.36240(14) 0.0312(9) Uani 1 1 d . . .
C20 C 0.5167(3) 0.6344(2) 0.30063(14) 0.0314(9) Uani 1 1 d . . .
C21 C 0.5930(4) 0.7054(2) 0.27415(15) 0.0334(9) Uani 1 1 d . . .
C22 C 0.6972(4) 0.7421(2) 0.31765(15) 0.0343(9) Uani 1 1 d . . .
C23 C 0.8153(4) 0.7972(2) 0.31314(16) 0.0464(10) Uani 1 1 d . . .
H23 H 0.8306 0.8275 0.2787 0.056 Uiso 1 1 calc R . .
C24 C 0.9105(4) 0.8071(2) 0.35987(18) 0.0529(11) Uani 1 1 d . . .
H24 H 0.9919 0.8446 0.3571 0.063 Uiso 1 1 calc R . .
C25 C 0.8899(4) 0.7636(2) 0.41044(16) 0.0509(11) Uani 1 1 d . . .
H25 H 0.9578 0.7702 0.4417 0.061 Uiso 1 1 calc R . .
C26 C 0.7700(4) 0.7103(2) 0.41552(16) 0.0420(10) Uani 1 1 d . . .
H26 H 0.7538 0.6812 0.4503 0.050 Uiso 1 1 calc R . .
C27 C 0.6750(4) 0.7005(2) 0.36913(16) 0.0340(9) Uani 1 1 d . . .
C28 C 0.2732(4) 0.4924(2) 0.13545(15) 0.0340(9) Uani 1 1 d . . .
O1 O 0.1991(3) 0.54085(15) 0.04536(11) 0.0364(9) Uiso 0.794(3) 1 d P A 3
O2 O 0.2280(3) 0.6455(2) 0.11433(14) 0.0398(9) Uiso 0.794(3) 1 d P A 3
N1 N 0.1657(5) 0.3368(3) 0.10024(19) 0.0455(16) Uiso 0.794(3) 1 d P A 3
C29 C 0.2148(7) 0.4025(5) 0.1165(2) 0.0362(19) Uiso 0.794(3) 1 d P A 3
C30 C 0.2362(4) 0.5713(2) 0.09868(16) 0.0469(11) Uiso 0.794(3) 1 d P A 3
C31 C 0.1512(4) 0.6121(2) 0.00486(17) 0.0442(13) Uiso 0.794(3) 1 d P A 3
H31A H 0.0551 0.6337 0.0126 0.053 Uiso 0.794(3) 1 calc PR A 3
H31B H 0.2171 0.6648 0.0073 0.053 Uiso 0.794(3) 1 calc PR A 3
C32 C 0.1497(7) 0.5696(4) -0.0511(3) 0.0419(16) Uiso 0.794(3) 1 d P A 3
H32A H 0.1177 0.6143 -0.0800 0.063 Uiso 0.794(3) 1 calc PR A 3
H32B H 0.0849 0.5173 -0.0527 0.063 Uiso 0.794(3) 1 calc PR A 3
H32C H 0.2456 0.5488 -0.0581 0.063 Uiso 0.794(3) 1 calc PR A 3
C33 C 0.6512(3) 0.8755(2) 0.18763(15) 0.0380(9) Uani 1 1 d . B .
C34 C 0.7033(4) 0.9331(2) 0.14452(16) 0.0414(10) Uani 1 1 d . . .
C35 C 0.5930(4) 0.9248(3) 0.23614(18) 0.0593(13) Uani 1 1 d . . .
C38 C 0.4538(4) 0.6273(2) 0.40238(15) 0.0323(9) Uani 1 1 d . . .
C39 C 0.4904(4) 0.6458(2) 0.46166(17) 0.0413(10) Uani 1 1 d . . .
C40 C 0.3020(4) 0.5971(2) 0.38893(19) 0.0439(11) Uani 1 1 d . . .
C41 C 0.1163(4) 0.5078(3) 0.42122(19) 0.0993(17) Uani 1 1 d . . .
H41A H 0.0431 0.5515 0.4323 0.119 Uiso 1 1 calc R . .
H41B H 0.0975 0.4931 0.3806 0.119 Uiso 1 1 calc R . .
C42 C 0.1115(5) 0.4258(3) 0.4546(2) 0.1051(17) Uani 1 1 d . . .
H42A H 0.0177 0.3975 0.4484 0.158 Uiso 1 1 calc R . .
H42B H 0.1291 0.4412 0.4947 0.158 Uiso 1 1 calc R . .
H42C H 0.1844 0.3832 0.4434 0.158 Uiso 1 1 calc R . .
O3A O 0.5943(11) 1.0191(3) 0.2231(3) 0.049(3) Uani 0.606(14) 1 d P B 1
C36A C 0.5106(11) 1.0799(7) 0.2581(4) 0.059(3) Uani 0.606(14) 1 d P B 1
H36A H 0.4155 1.0533 0.2622 0.071 Uiso 0.606(14) 1 calc PR B 1
H36B H 0.4982 1.1403 0.2397 0.071 Uiso 0.606(14) 1 calc PR B 1
C37A C 0.5902(11) 1.0905(9) 0.3164(5) 0.071(3) Uani 0.606(14) 1 d P B 1
H37A H 0.5351 1.1297 0.3403 0.107 Uiso 0.606(14) 1 calc PR B 1
H37B H 0.6832 1.1184 0.3120 0.107 Uiso 0.606(14) 1 calc PR B 1
H37C H 0.6031 1.0304 0.3341 0.107 Uiso 0.606(14) 1 calc PR B 1
O3B O 0.6878(14) 0.9945(6) 0.2524(5) 0.051(4) Uani 0.394(14) 1 d P B 2
C36B C 0.6445(18) 1.0488(10) 0.3010(7) 0.072(5) Uani 0.394(14) 1 d P B 2
H36C H 0.6112 1.0082 0.3308 0.087 Uiso 0.394(14) 1 calc PR B 2
H36D H 0.7250 1.0857 0.3174 0.087 Uiso 0.394(14) 1 calc PR B 2
C37B C 0.534(2) 1.1053(14) 0.2794(10) 0.086(8) Uiso 0.394(14) 1 d P B 2
H37D H 0.4999 1.1423 0.3100 0.129 Uiso 0.394(14) 1 calc PR B 2
H37E H 0.4566 1.0676 0.2627 0.129 Uiso 0.394(14) 1 calc PR B 2
H37F H 0.5695 1.1454 0.2504 0.129 Uiso 0.394(14) 1 calc PR B 2
O1B O 0.0563(14) 0.4690(8) 0.0871(5) 0.074(5) Uiso 0.206(3) 1 d P A 4
N1B N 0.2400(16) 0.6639(10) 0.0862(7) 0.052(5) Uiso 0.206(3) 1 d P A 4
O2B O 0.223(2) 0.3501(12) 0.1012(7) 0.071(6) Uiso 0.206(3) 1 d P A 4
C29B C 0.2362(4) 0.5713(2) 0.09868(16) 0.0469(11) Uiso 0.21 1 d P A 4
C30B C 0.186(2) 0.4302(14) 0.1113(9) 0.031(7) Uiso 0.206(3) 1 d P A 4
C31B C -0.047(2) 0.4014(13) 0.0573(9) 0.081(7) Uiso 0.206(3) 1 d P A 4
H31C H -0.0226 0.3886 0.0181 0.098 Uiso 0.206(3) 1 calc PR A 4
H31D H -0.0525 0.3435 0.0785 0.098 Uiso 0.206(3) 1 calc PR A 4
C32B C -0.174(4) 0.455(2) 0.0591(19) 0.18(2) Uiso 0.206(3) 1 d P A 4
H32D H -0.2562 0.4190 0.0449 0.265 Uiso 0.206(3) 1 calc PR A 4
H32E H -0.1665 0.5098 0.0354 0.265 Uiso 0.206(3) 1 calc PR A 4
H32F H -0.1864 0.4740 0.0982 0.265 Uiso 0.206(3) 1 calc PR A 4

loop_
_atom_site_aniso_label
_atom_site_aniso_U_11
_atom_site_aniso_U_22
_atom_site_aniso_U_33
_atom_site_aniso_U_23
_atom_site_aniso_U_13
_atom_site_aniso_U_12
O4 0.071(2) 0.0425(15) 0.064(2) -0.0043(13) 0.0303(16) -0.0111(14)
O5 0.047(2) 0.089(2) 0.073(2) 0.0254(17) 0.0086(16) -0.0144(15)
O6 0.049(2) 0.0700(18) 0.049(2) -0.0046(16) 0.0049(16) -0.0018(14)
N2 0.055(2) 0.041(2) 0.065(3) 0.0085(17) 0.0042(19) -0.0034(17)
N3 0.072(3) 0.075(2) 0.044(2) -0.003(2) 0.008(2) -0.0057(18)
C1 0.027(2) 0.032(2) 0.031(2) -0.0112(18) 0.0050(19) -0.0001(17)
C2 0.033(2) 0.0232(18) 0.033(2) -0.0067(17) 0.0021(19) 0.0018(17)
C3 0.028(2) 0.031(2) 0.032(3) -0.0028(18) 0.0042(19) -0.0042(17)
C4 0.028(2) 0.029(2) 0.034(3) -0.0014(19) 0.0046(19) 0.0004(17)
C5 0.043(2) 0.033(2) 0.040(3) -0.0062(19) 0.0038(19) -0.0054(18)
C6 0.058(3) 0.035(2) 0.042(3) -0.0004(19) 0.003(2) -0.0046(19)
C7 0.055(3) 0.030(2) 0.050(3) -0.001(2) 0.008(2) -0.0111(19)
C8 0.039(2) 0.037(2) 0.042(3) -0.0035(19) 0.003(2) -0.0045(18)
C9 0.029(2) 0.025(2) 0.037(3) -0.0004(18) 0.0047(19) -0.0024(17)
C10 0.031(2) 0.034(2) 0.039(3) -0.0057(19) 0.0038(19) -0.0005(18)
C11 0.034(2) 0.0257(19) 0.037(3) -0.0041(19) 0.009(2) -0.0067(17)
C12 0.033(2) 0.0263(19) 0.036(2) 0.0001(18) 0.0048(19) 0.0040(17)
C13 0.036(2) 0.030(2) 0.031(3) -0.0002(18) 0.0034(19) 0.0048(17)
C14 0.046(3) 0.036(2) 0.039(3) 0.0014(19) 0.007(2) 0.0009(18)
C15 0.052(3) 0.045(2) 0.036(3) -0.0053(19) 0.006(2) 0.002(2)
C16 0.060(3) 0.046(2) 0.036(3) 0.005(2) 0.013(2) 0.005(2)
C17 0.052(3) 0.035(2) 0.043(3) 0.000(2) 0.009(2) 0.0011(19)
C18 0.039(2) 0.027(2) 0.039(3) 0.0012(18) 0.008(2) 0.0032(18)
C19 0.036(2) 0.0249(19) 0.033(3) -0.0012(17) 0.002(2) 0.0022(17)
C20 0.033(2) 0.032(2) 0.029(2) -0.0035(18) 0.0031(19) 0.0021(18)
C21 0.038(2) 0.029(2) 0.034(3) -0.0048(18) 0.005(2) -0.0046(17)
C22 0.042(3) 0.029(2) 0.033(3) -0.0054(18) 0.009(2) -0.0057(18)
C23 0.055(3) 0.048(2) 0.037(3) -0.0072(19) 0.006(2) -0.019(2)
C24 0.049(3) 0.060(3) 0.050(3) -0.013(2) 0.001(3) -0.023(2)
C25 0.043(3) 0.062(3) 0.047(3) -0.008(2) -0.002(2) -0.006(2)
C26 0.042(3) 0.042(2) 0.042(3) -0.0030(19) 0.004(2) -0.007(2)
C27 0.035(3) 0.030(2) 0.037(3) -0.0083(19) -0.003(2) -0.0024(18)
C28 0.033(2) 0.035(2) 0.035(2) -0.0028(19) 0.0058(19) -0.0017(18)
C33 0.040(2) 0.036(2) 0.040(3) 0.0000(19) 0.011(2) -0.0040(18)
C34 0.043(3) 0.027(2) 0.055(3) -0.005(2) 0.006(2) 0.0027(19)
C35 0.066(3) 0.037(3) 0.078(4) -0.017(2) 0.030(3) -0.024(2)
C38 0.031(3) 0.0333(19) 0.033(3) -0.0042(18) 0.000(2) -0.0022(17)
C39 0.048(3) 0.040(2) 0.038(3) 0.002(2) 0.011(2) -0.0017(18)
C40 0.051(3) 0.039(2) 0.043(3) -0.002(2) 0.014(3) 0.003(2)
C41 0.043(3) 0.135(4) 0.121(5) 0.053(3) 0.010(3) -0.037(3)
C42 0.076(4) 0.101(4) 0.137(5) 0.044(3) -0.007(3) -0.028(3)
O3A 0.072(6) 0.029(3) 0.049(4) -0.006(2) 0.021(4) -0.003(3)
C36A 0.075(7) 0.046(5) 0.055(7) -0.003(5) 0.001(6) -0.010(5)
C37A 0.040(7) 0.101(8) 0.072(8) -0.048(6) 0.002(5) -0.011(5)
O3B 0.045(7) 0.043(5) 0.067(7) -0.019(5) 0.012(6) -0.018(5)
C36B 0.077(12) 0.069(10) 0.074(12) -0.030(8) 0.030(10) -0.017(8)

loop_
_atom_type_symbol
_atom_type_description
_atom_type_scat_dispersion_real
_atom_type_scat_dispersion_imag
_atom_type_scat_source
C C 0.0033 0.0016 'International Tables Vol C Tables 4.2.6.8 and 6.1.1.4'
H H 0.0000 0.0000 'International Tables Vol C Tables 4.2.6.8 and 6.1.1.4'
N N 0.0061 0.0033 'International Tables Vol C Tables 4.2.6.8 and 6.1.1.4'
O O 0.0106 0.0060 'International Tables Vol C Tables 4.2.6.8 and 6.1.1.4'

loop_
_geom_angle_atom_site_label_1
_geom_angle_atom_site_label_2
_geom_angle_atom_site_label_3
_geom_angle
C40 O5 C41 115.0(3)
C28 C1 C9 125.8(3)
C28 C1 C2 127.7(3)
C9 C1 C2 105.6(3)
C12 C2 C3 119.4(3)
C12 C2 C1 132.4(3)
C3 C2 C1 107.9(3)
C20 C3 C2 120.4(3)
C20 C3 C4 131.6(3)
C2 C3 C4 107.4(3)
C5 C4 C9 120.1(3)
C5 C4 C3 130.7(3)
C9 C4 C3 109.0(3)
C4 C5 C6 119.2(3)
C4 C5 H5 120.4
C6 C5 H5 120.4
C7 C6 C5 120.3(3)
C7 C6 H6 119.9
C5 C6 H6 119.9
C6 C7 C8 121.8(3)
C6 C7 H7 119.1
C8 C7 H7 119.1
C7 C8 C9 118.2(3)
C7 C8 H8 120.9
C9 C8 H8 120.9
C8 C9 C4 120.4(3)
C8 C9 C1 131.5(3)
C4 C9 C1 108.1(3)
C33 C10 C18 125.7(3)
C33 C10 C11 127.9(3)
C18 C10 C11 105.2(3)
C21 C11 C12 120.0(3)
C21 C11 C10 131.5(3)
C12 C11 C10 108.0(3)
C2 C12 C11 119.2(3)
C2 C12 C13 132.7(3)
C11 C12 C13 106.9(3)
C14 C13 C18 119.3(3)
C14 C13 C12 131.7(3)
C18 C13 C12 108.4(3)
C13 C14 C15 119.6(3)
C13 C14 H14 120.2
C15 C14 H14 120.2
C16 C15 C14 121.4(3)
C16 C15 H15 119.3
C14 C15 H15 119.3
C15 C16 C17 119.5(3)
C15 C16 H16 120.2
C17 C16 H16 120.2
C18 C17 C16 119.8(3)
C18 C17 H17 120.1
C16 C17 H17 120.1
C17 C18 C13 120.3(3)
C17 C18 C10 131.4(3)
C13 C18 C10 108.2(3)
C38 C19 C27 126.9(3)
C38 C19 C20 126.8(3)
C27 C19 C20 104.8(3)
C3 C20 C21 119.6(3)
C3 C20 C19 132.7(3)
C21 C20 C19 107.2(3)
C11 C21 C20 119.4(3)
C11 C21 C22 132.7(3)
C20 C21 C22 106.8(3)
C23 C22 C27 119.5(3)
C23 C22 C21 131.2(3)
C27 C22 C21 108.6(3)
C24 C23 C22 118.7(3)
C24 C23 H23 120.6
C22 C23 H23 120.6
C25 C24 C23 121.5(4)
C25 C24 H24 119.3
C23 C24 H24 119.3
C24 C25 C26 120.0(4)
C24 C25 H25 120.0
C26 C25 H25 120.0
C27 C26 C25 118.7(3)
C27 C26 H26 120.7
C25 C26 H26 120.7
C26 C27 C22 121.7(3)
C26 C27 C19 129.6(3)
C22 C27 C19 108.7(3)
C30B C28 C1 134.4(10)
C30B C28 C30 99.7(10)
C1 C28 C30 124.5(3)
C30B C28 C29 19.4(10)
C1 C28 C29 118.9(3)
C30 C28 C29 116.6(4)
C30 O1 C31 114.9(3)
N1 C29 C28 176.4(7)
O2 C30 O1 126.1(4)
O2 C30 C28 124.5(4)
O1 C30 C28 109.0(3)
C32 C31 O1 105.9(4)
C32 C31 H31A 110.6
O1 C31 H31A 110.6
C32 C31 H31B 110.6
O1 C31 H31B 110.6
H31A C31 H31B 108.7
C31 C32 H32A 109.5
C31 C32 H32B 109.5
H32A C32 H32B 109.5
C31 C32 H32C 109.5
H32A C32 H32C 109.5
H32B C32 H32C 109.5
C10 C33 C34 120.3(3)
C10 C33 C35 123.4(3)
C34 C33 C35 115.2(3)
N2 C34 C33 179.0(4)
O4 C35 O3B 118.5(5)
O4 C35 O3A 122.1(4)
O3B C35 O3A 48.0(4)
O4 C35 C33 127.3(3)
O3B C35 C33 107.6(4)
O3A C35 C33 107.1(4)
C19 C38 C39 121.7(3)
C19 C38 C40 123.2(3)
C39 C38 C40 114.7(3)
N3 C39 C38 178.3(4)
O6 C40 O5 125.5(4)
O6 C40 C38 124.8(4)
O5 C40 C38 109.8(4)
C42 C41 O5 107.9(4)
C42 C41 H41A 110.1
O5 C41 H41A 110.1
C42 C41 H41B 110.1
O5 C41 H41B 110.1
H41A C41 H41B 108.4
C41 C42 H42A 109.5
C41 C42 H42B 109.5
H42A C42 H42B 109.5
C41 C42 H42C 109.5
H42A C42 H42C 109.5
H42B C42 H42C 109.5
C35 O3A C36A 116.8(5)
O3A C36A C37A 108.5(9)
O3A C36A H36A 110.0
C37A C36A H36A 110.0
O3A C36A H36B 110.0
C37A C36A H36B 110.0
H36A C36A H36B 108.4
C36A C37A H37A 109.5
C36A C37A H37B 109.5
H37A C37A H37B 109.5
C36A C37A H37C 109.5
H37A C37A H37C 109.5
H37B C37A H37C 109.5
C35 O3B C36B 113.6(7)
C37B C36B O3B 105.7(19)
C37B C36B H36C 110.6
O3B C36B H36C 110.6
C37B C36B H36D 110.6
O3B C36B H36D 110.6
H36C C36B H36D 108.7
C36B C37B H37D 109.5
C36B C37B H37E 109.5
H37D C37B H37E 109.5
C36B C37B H37F 109.5
H37D C37B H37F 109.5
H37E C37B H37F 109.5
C30B O1B C31B 115.3(15)
O2B C30B C28 124(2)
O2B C30B O1B 122(2)
C28 C30B O1B 112.7(16)
C32B C31B O1B 97.9(19)
C32B C31B H31C 112.2
O1B C31B H31C 112.2
C32B C31B H31D 112.2
O1B C31B H31D 112.2
H31C C31B H31D 109.8
C31B C32B H32D 109.5
C31B C32B H32E 109.5
H32D C32B H32E 109.5
C31B C32B H32F 109.5
H32D C32B H32F 109.5
H32E C32B H32F 109.5

loop_
_geom_bond_atom_site_label_1
_geom_bond_atom_site_label_2
_geom_bond_distance
O4 C35 1.176(4)
O5 C40 1.322(4)
O5 C41 1.472(4)
O6 C40 1.198(4)
N2 C34 1.145(4)
N3 C39 1.142(4)
C1 C28 1.354(4)
C1 C9 1.476(4)
C1 C2 1.481(4)
C2 C12 1.397(4)
C2 C3 1.421(4)
C3 C20 1.374(4)
C3 C4 1.470(4)
C4 C5 1.390(4)
C4 C9 1.408(4)
C5 C6 1.393(4)
C5 H5 0.9500
C6 C7 1.376(4)
C6 H6 0.9500
C7 C8 1.389(4)
C7 H7 0.9500
C8 C9 1.396(4)
C8 H8 0.9500
C10 C33 1.359(4)
C10 C18 1.475(4)
C10 C11 1.476(4)
C11 C21 1.377(4)
C11 C12 1.428(4)
C12 C13 1.477(4)
C13 C14 1.382(4)
C13 C18 1.417(4)
C14 C15 1.387(4)
C14 H14 0.9500
C15 C16 1.384(4)
C15 H15 0.9500
C16 C17 1.392(4)
C16 H16 0.9500
C17 C18 1.384(4)
C17 H17 0.9500
C19 C38 1.346(4)
C19 C27 1.474(4)
C19 C20 1.478(4)
C20 C21 1.433(4)
C21 C22 1.477(4)
C22 C23 1.386(4)
C22 C27 1.393(4)
C23 C24 1.385(4)
C23 H23 0.9500
C24 C25 1.383(4)
C24 H24 0.9500
C25 C26 1.387(4)
C25 H25 0.9500
C26 C27 1.377(4)
C26 H26 0.9500
C28 C30B 1.33(2)
C28 C30 1.475(4)
C28 C29 1.484(7)
O1 C30 1.363(4)
O1 C31 1.468(4)
O2 C30 1.151(4)
N1 C29 1.125(8)
C31 C32 1.465(6)
C31 H31A 0.9900
C31 H31B 0.9900
C32 H32A 0.9800
C32 H32B 0.9800
C32 H32C 0.9800
C33 C34 1.438(4)
C33 C35 1.494(4)
C35 O3B 1.394(8)
C35 O3A 1.415(6)
C38 C39 1.449(5)
C38 C40 1.512(5)
C41 C42 1.440(4)
C41 H41A 0.9900
C41 H41B 0.9900
C42 H42A 0.9800
C42 H42B 0.9800
C42 H42C 0.9800
O3A C36A 1.481(11)
C36A C37A 1.534(18)
C36A H36A 0.9900
C36A H36B 0.9900
C37A H37A 0.9800
C37A H37B 0.9800
C37A H37C 0.9800
O3B C36B 1.482(18)
C36B C37B 1.40(3)
C36B H36C 0.9900
C36B H36D 0.9900
C37B H37D 0.9800
C37B H37E 0.9800
C37B H37F 0.9800
O1B C30B 1.43(2)
O1B C31B 1.53(2)
O2B C30B 1.25(3)
C31B C32B 1.44(4)
C31B H31C 0.9900
C31B H31D 0.9900
C32B H32D 0.9800
C32B H32E 0.9800
C32B H32F 0.9800

loop_
_geom_torsion_atom_site_label_1
_geom_torsion_atom_site_label_2
_geom_torsion_atom_site_label_3
_geom_torsion_atom_site_label_4
_geom_torsion
C28 C1 C2 C12 -30.6(5)
C9 C1 C2 C12 159.2(3)
C28 C1 C2 C3 155.6(3)
C9 C1 C2 C3 -14.5(3)
C12 C2 C3 C20 9.6(4)
C1 C2 C3 C20 -175.7(3)
C12 C2 C3 C4 -162.7(3)
C1 C2 C3 C4 12.0(3)
C20 C3 C4 C5 -1.7(6)
C2 C3 C4 C5 169.4(3)
C20 C3 C4 C9 -175.9(3)
C2 C3 C4 C9 -4.8(3)
C9 C4 C5 C6 -2.2(5)
C3 C4 C5 C6 -175.8(3)
C4 C5 C6 C7 0.2(5)
C5 C6 C7 C8 1.1(5)
C6 C7 C8 C9 -0.5(5)
C7 C8 C9 C4 -1.4(4)
C7 C8 C9 C1 -178.7(3)
C5 C4 C9 C8 2.8(5)
C3 C4 C9 C8 177.7(3)
C5 C4 C9 C1 -179.3(3)
C3 C4 C9 C1 -4.4(3)
C28 C1 C9 C8 18.7(5)
C2 C1 C9 C8 -170.9(3)
C28 C1 C9 C4 -158.9(3)
C2 C1 C9 C4 11.5(3)
C33 C10 C11 C21 -38.5(6)
C18 C10 C11 C21 153.3(3)
C33 C10 C11 C12 149.6(3)
C18 C10 C11 C12 -18.5(3)
C3 C2 C12 C11 -9.5(4)
C1 C2 C12 C11 177.3(3)
C3 C2 C12 C13 156.8(3)
C1 C2 C12 C13 -16.4(6)
C21 C11 C12 C2 11.4(5)
C10 C11 C12 C2 -175.6(3)
C21 C11 C12 C13 -158.1(3)
C10 C11 C12 C13 14.8(3)
C2 C12 C13 C14 -1.5(6)
C11 C12 C13 C14 166.0(3)
C2 C12 C13 C18 -172.8(3)
C11 C12 C13 C18 -5.3(3)
C18 C13 C14 C15 0.6(5)
C12 C13 C14 C15 -169.9(3)
C13 C14 C15 C16 -0.4(5)
C14 C15 C16 C17 0.2(5)
C15 C16 C17 C18 -0.1(5)
C16 C17 C18 C13 0.2(5)
C16 C17 C18 C10 178.3(3)
C14 C13 C18 C17 -0.5(5)
C12 C13 C18 C17 172.0(3)
C14 C13 C18 C10 -178.9(3)
C12 C13 C18 C10 -6.4(3)
C33 C10 C18 C17 28.5(6)
C11 C10 C18 C17 -163.0(3)
C33 C10 C18 C13 -153.3(3)
C11 C10 C18 C13 15.2(3)
C2 C3 C20 C21 -11.0(5)
C4 C3 C20 C21 159.1(3)
C2 C3 C20 C19 178.5(3)
C4 C3 C20 C19 -11.4(6)
C38 C19 C20 C3 -42.2(5)
C27 C19 C20 C3 151.2(3)
C38 C19 C20 C21 146.4(3)
C27 C19 C20 C21 -20.2(3)
C12 C11 C21 C20 -12.8(5)
C10 C11 C21 C20 176.1(3)
C12 C11 C21 C22 153.6(3)
C10 C11 C21 C22 -17.4(6)
C3 C20 C21 C11 12.7(5)
C19 C20 C21 C11 -174.5(3)
C3 C20 C21 C22 -156.9(3)
C19 C20 C21 C22 15.8(3)
C11 C21 C22 C23 -2.6(6)
C20 C21 C22 C23 165.1(3)
C11 C21 C22 C27 -172.8(3)
C20 C21 C22 C27 -5.1(3)
C27 C22 C23 C24 1.8(5)
C21 C22 C23 C24 -167.6(3)
C22 C23 C24 C25 -0.1(5)
C23 C24 C25 C26 -1.5(5)
C24 C25 C26 C27 1.3(5)
C25 C26 C27 C22 0.4(5)
C25 C26 C27 C19 177.1(3)
C23 C22 C27 C26 -2.0(5)
C21 C22 C27 C26 169.6(3)
C23 C22 C27 C19 -179.4(3)
C21 C22 C27 C19 -7.8(3)
C38 C19 C27 C26 33.5(5)
C20 C19 C27 C26 -159.9(3)
C38 C19 C27 C22 -149.4(3)
C20 C19 C27 C22 17.2(3)
C9 C1 C28 C30B -6.4(14)
C2 C1 C28 C30B -174.7(13)
C9 C1 C28 C30 156.9(3)
C2 C1 C28 C30 -11.4(5)
C9 C1 C28 C29 -21.1(5)
C2 C1 C28 C29 170.6(4)
C30B C28 C29 N1 15(9)
C1 C28 C29 N1 162(11)
C30 C28 C29 N1 -16(11)
C31 O1 C30 O2 3.1(5)
C31 O1 C30 C28 176.5(3)
C30B C28 C30 O2 141.5(9)
C1 C28 C30 O2 -26.5(6)
C29 C28 C30 O2 151.5(4)
C30B C28 C30 O1 -32.0(9)
C1 C28 C30 O1 160.0(3)
C29 C28 C30 O1 -22.0(5)
C30 O1 C31 C32 166.9(3)
C18 C10 C33 C34 -11.4(5)
C11 C10 C33 C34 -177.4(3)
C18 C10 C33 C35 156.0(3)
C11 C10 C33 C35 -9.9(6)
C10 C33 C34 N2 -166(24)
C35 C33 C34 N2 25(24)
C10 C33 C35 O4 -3.9(7)
C34 C33 C35 O4 164.2(4)
C10 C33 C35 O3B 146.7(8)
C34 C33 C35 O3B -45.2(9)
C10 C33 C35 O3A -162.8(6)
C34 C33 C35 O3A 5.2(7)
C27 C19 C38 C39 -12.7(5)
C20 C19 C38 C39 -176.5(3)
C27 C19 C38 C40 159.9(3)
C20 C19 C38 C40 -3.9(5)
C19 C38 C39 N3 -179(100)
C40 C38 C39 N3 8(14)
C41 O5 C40 O6 5.6(5)
C41 O5 C40 C38 -174.9(3)
C19 C38 C40 O6 -27.5(5)
C39 C38 C40 O6 145.6(4)
C19 C38 C40 O5 153.1(3)
C39 C38 C40 O5 -33.8(4)
C40 O5 C41 C42 152.3(4)
O4 C35 O3A C36A 5.5(10)
O3B C35 O3A C36A -95.6(7)
C33 C35 O3A C36A 165.8(6)
C35 O3A C36A C37A 74.3(9)
O4 C35 O3B C36B -25.6(15)
O3A C35 O3B C36B 83.4(11)
C33 C35 O3B C36B -179.2(9)
C35 O3B C36B C37B -75.3(15)
C1 C28 C30B O2B -58(2)
C30 C28 C30B O2B 135.4(17)
C29 C28 C30B O2B -16.6(19)
C1 C28 C30B O1B 134.4(12)
C30 C28 C30B O1B -31.7(15)
C29 C28 C30B O1B 176(4)
C31B O1B C30B O2B 11(2)
C31B O1B C30B C28 178.4(13)
C30B O1B C31B C32B 159(2)
